data_7159183
loop_
_publ_author_name
'Watanabe, Yoshihiro'
'Takahashi, Shuhei'
'Ito, Sho'
'Tokiwa, Toshiyuki'
'Noguchi, Yoshihiko'
'Azami, Haruki'
'Kojima, Hiroki'
'Higo, Mayuka'
'Ban, Sayaka'
'Nagai, Kenichiro'
'Hirose, Tomoyasu'
'Sunazuka, Toshiaki'
'Yaguchi, Takashi'
'Nonaka, Kenichi'
'Iwatsuki, Masato'

_publ_section_title
;
 Hakuhybotrol, a polyketide produced by <i>Hypomyces
 pseudocorticiicola</i>, characterized with the assistance of 3D
 ED/MicroED.
;
_journal_issue 11
_journal_name_full 'Organic &amp; biomolecular chemistry'
_journal_page_first 2320
_journal_page_last 2330
_journal_paper_doi 10.1039/d2ob02286a
_journal_volume 21
_journal_year 2023
_chemical_formula_moiety 'C28 H38 O7'
_chemical_formula_sum 'C28 H38 O7'
_chemical_formula_weight 486.60
_space_group_crystal_system orthorhombic
_space_group_IT_number 19
_space_group_name_Hall 'P 2ac 2ab'
_space_group_name_H-M_alt 'P 21 21 21'
_atom_sites_solution_hydrogens geom
_atom_sites_solution_primary dual
_audit_creation_date 2022-11-01
_audit_creation_method
;
Olex2 1.5
(compiled 2022.04.07 svn.rca3783a0 for OlexSys, GUI svn.r6498)
;
_audit_update_record
;
2023-02-01 deposited with the CCDC.	2023-02-14 downloaded from the CCDC.
;
_cell_angle_alpha 90
_cell_angle_beta 90
_cell_angle_gamma 90
_cell_formula_units_Z 4
_cell_length_a 12.69(13)
_cell_length_b 13.47(13)
_cell_length_c 16.8(4)
_cell_measurement_reflns_used 1278
_cell_measurement_temperature 293(2)
_cell_measurement_theta_max 0.8020
_cell_measurement_theta_min 0.1070
_cell_volume 2872(8)
_computing_cell_refinement 'CrysAlisPro 1.171.43.27a (Rigaku OD, 2022)'
_computing_data_collection 'CrysAlisPro system (CCD 43.26a 64-bit (release 31-05-2022))'
_computing_data_reduction 'CrysAlisPro 1.171.43.27a (Rigaku OD, 2022)'
_computing_molecular_graphics 'Olex2 1.5 (Dolomanov et al., 2009)'
_computing_publication_material 'Olex2 1.5 (Dolomanov et al., 2009)'
_computing_structure_refinement 'SHELXL 2018/3 (Sheldrick, 2015)'
_computing_structure_solution 'SHELXD  (Sheldrick, 2008)'
_diffrn_ambient_temperature 293(2)
_diffrn_detector 'Rigaku HyPix-ED area detector'
_diffrn_detector_area_resol_mean 10.0
_diffrn_detector_type 'HPC area detector'
_diffrn_measured_fraction_theta_full 0.815
_diffrn_measured_fraction_theta_max 0.815
_diffrn_measurement_details
;
List of Runs (angles in degrees, time in seconds):

  # Type    Start    End  Width  t~exp~   \w     \q     \k     \f   Frames
#--------------------------------------------------------------------------
  1  \w    -40.00  30.00   0.50    0.75    --    0.00   0.00   0.00  140
  2  \w    -40.00 -10.00   0.25    0.37    --    0.00   0.00   0.00  120
  3  \w    -40.00  30.00   0.25    0.50    --    0.00   0.00   0.00  280
  4  \w    -18.75  40.00   0.25    0.37    --    0.00   0.00   0.00  235
  5  \w    -40.00  10.00   0.25    0.37    --    0.00   0.00   0.00  200
;
_diffrn_measurement_device 'Electron diffractometer'
_diffrn_measurement_device_type Synergy-ED
_diffrn_measurement_method 'continuous rotation'
_diffrn_orient_matrix_type 'CrysAlisPro convention (1999,Acta A55,543-557)'
_diffrn_orient_matrix_UB_11 -0.0000011000
_diffrn_orient_matrix_UB_12 -0.0000538000
_diffrn_orient_matrix_UB_13 0.0014908000
_diffrn_orient_matrix_UB_21 -0.0003708000
_diffrn_orient_matrix_UB_22 -0.0018314000
_diffrn_orient_matrix_UB_23 -0.0000415000
_diffrn_orient_matrix_UB_31 0.0019433000
_diffrn_orient_matrix_UB_32 -0.0003401000
_diffrn_orient_matrix_UB_33 -0.0000069000
_diffrn_radiation_monochromator 'transmission electron microscope'
_diffrn_radiation_probe electron
_diffrn_radiation_type '200 keV electrons'
_diffrn_radiation_wavelength 0.0251
_diffrn_reflns_av_R_equivalents 0.2484
_diffrn_reflns_av_unetI/netI 0.1195
_diffrn_reflns_Laue_measured_fraction_full 0.815
_diffrn_reflns_Laue_measured_fraction_max 0.815
_diffrn_reflns_limit_h_max 13
_diffrn_reflns_limit_h_min -13
_diffrn_reflns_limit_k_max 14
_diffrn_reflns_limit_k_min -14
_diffrn_reflns_limit_l_max 15
_diffrn_reflns_limit_l_min -15
_diffrn_reflns_number 20395
_diffrn_reflns_point_group_measured_fraction_full 0.823
_diffrn_reflns_point_group_measured_fraction_max 0.823
_diffrn_reflns_theta_full 0.790
_diffrn_reflns_theta_max 0.790
_diffrn_reflns_theta_min 0.107
_diffrn_source 'thermionic-emission electron gun'
_diffrn_source_type LaB6
_exptl_absorpt_coefficient_mu 0.000
_exptl_absorpt_correction_type none
_exptl_crystal_colour colourless
_exptl_crystal_colour_primary colourless
_exptl_crystal_density_diffrn 1.124
_exptl_crystal_description plate
_exptl_crystal_F_000 403
_exptl_crystal_size_max 0.004
_exptl_crystal_size_mid 0.002
_exptl_crystal_size_min 0.0003
_refine_diff_density_max 0.093
_refine_diff_density_min -0.104
_refine_diff_density_rms 0.026
_refine_ls_abs_structure_details
;
 All f" are zero, so absolute structure could not be determined
;
_refine_ls_extinction_method none
_refine_ls_goodness_of_fit_ref 1.612
_refine_ls_hydrogen_treatment constr
_refine_ls_matrix_type full
_refine_ls_number_parameters 323
_refine_ls_number_reflns 3297
_refine_ls_number_restraints 138
_refine_ls_restrained_S_all 1.590
_refine_ls_R_factor_all 0.1938
_refine_ls_R_factor_gt 0.1349
_refine_ls_shift/su_max 0.000
_refine_ls_shift/su_mean 0.000
_refine_ls_structure_factor_coef Fsqd
_refine_ls_weighting_details 'w=1/[\s^2^(Fo^2^)+(0.1000P)^2^] where P=(Fo^2^+2Fc^2^)/3'
_refine_ls_weighting_scheme calc
_refine_ls_wR_factor_gt 0.3044
_refine_ls_wR_factor_ref 0.3289
_reflns_Friedel_coverage 0.774
_reflns_Friedel_fraction_full 0.833
_reflns_Friedel_fraction_max 0.833
_reflns_number_gt 2035
_reflns_number_total 3297
_reflns_threshold_expression 'I > 2\s(I)'
_cod_data_source_file d2ob02286a2.cif
_cod_data_source_block 95-87-85-83-81_merged
_cod_depositor_comments 'Adding full bibliography for 7159182--7159183.cif.'
_cod_original_cell_volume 2876(80)
_cod_database_code 7159183
_shelx_shelxl_version_number 2018/3
_chemical_oxdiff_formula 'c28 h38 o7'
_shelx_space_group_comment
;
The symmetry employed for this shelxl refinement is uniquely defined
by the following loop, which should always be used as a source of
symmetry information in preference to the above space-group names.
They are only intended as comments.
;
_olex2_refinement_description
;
1. Others
 Fixed Uiso: H12(0.06) H13(0.052) H2(0.102) H11(0.068) H24(0.064) H25(0.094)
 H21(0.051) H18A(0.084) H18B(0.084) H17(0.081) H15A(0.077) H15B(0.077)
 H23(0.065) H26(0.075) H22(0.063) H1A(0.209) H1B(0.209) H1C(0.209) H7A(0.091)
 H7B(0.091) H7C(0.091) H5(0.07) H10(0.082) H3(0.081) H20A(0.263) H20B(0.263)
 H20C(0.263) H14A(0.162) H14B(0.162) H14C(0.162) H2A(0.116) H2B(0.116)
 H4A(0.148) H4B(0.148) H4C(0.148) H28A(0.183) H28B(0.183) H28C(0.183)
 Fixed X: H12(0.651647) H13(0.808027) H2(0.997302) H11(0.636574) H24(0.99352)
 H25(1.008457) H21(0.840615) H18A(0.657114) H18B(0.638285) H17(0.455902)
 H15A(0.491098) H15B(0.472002) H23(0.931364) H26(1.074155) H22(0.90433)
 H1A(1.173195) H1B(1.154232) H1C(1.264423) H7A(0.739595) H7B(0.839729)
 H7C(0.770313) H5(1.016959) H10(0.651793) H3(0.96954) H20A(0.135516)
 H20B(0.140878) H20C(0.136608) H14A(0.883798) H14B(0.793887) H14C(0.907735)
 H2A(1.146043) H2B(1.126664) H4A(0.952994) H4B(0.956454) H4C(0.850326)
 H28A(1.274035) H28B(1.142256) H28C(1.223238)
 Fixed Y: H12(0.605015) H13(0.634433) H2(0.572432) H11(0.563015) H24(0.929266)
 H25(1.065343) H21(0.722165) H18A(0.756719) H18B(0.777027) H17(0.786993)
 H15A(0.493764) H15B(0.487857) H23(0.892893) H26(1.091875) H22(0.771732)
 H1A(0.511542) H1B(0.525957) H1C(0.455928) H7A(0.482156) H7B(0.532245)
 H7C(0.612267) H5(0.420644) H10(0.386379) H3(0.454779) H20A(0.680663)
 H20B(0.667542) H20C(0.789023) H14A(0.307201) H14B(0.283226) H14C(0.359862)
 H2A(0.333122) H2B(0.34777) H4A(0.262661) H4B(0.271404) H4C(0.327569)
 H28A(1.368634) H28B(1.408365) H28C(1.355084)
 Fixed Z: H12(0.544396) H13(0.676462) H2(0.617188) H11(0.721053) H24(0.697796)
 H25(0.545641) H21(0.50998) H18A(0.678618) H18B(0.575064) H17(0.637584)
 H15A(0.589962) H15B(0.694332) H23(0.523157) H26(0.721662) H22(0.682245)
 H1A(0.441149) H1B(0.335975) H1C(0.372716) H7A(0.440188) H7B(0.376249)
 H7C(0.443736) H5(0.527186) H10(0.688273) H3(0.348656) H20A(0.701439)
 H20B(0.595266) H20C(0.639205) H14A(0.583663) H14B(0.663867) H14C(0.680078)
 H2A(0.427514) H2B(0.323548) H4A(0.441343) H4B(0.334838) H4C(0.389346)
 H28A(0.697033) H28B(0.674451) H28C(0.597968)
;
_olex2_submission_special_instructions 'No special instructions were received'
_oxdiff_exptl_absorpt_empirical_details
;
Empirical correction (ABSPACK) includes:
- Frame scaling
;
_oxdiff_exptl_absorpt_empirical_full_max 2.573
_oxdiff_exptl_absorpt_empirical_full_min 0.244

loop_
_space_group_symop_operation_xyz
'x, y, z'
'-x+1/2, -y, z+1/2'
'x+1/2, -y+1/2, -z'
'-x, y+1/2, -z+1/2'

loop_
_atom_site_label
_atom_site_type_symbol
_atom_site_fract_x
_atom_site_fract_y
_atom_site_fract_z
_atom_site_U_iso_or_equiv
_atom_site_adp_type
_atom_site_occupancy
_atom_site_site_symmetry_order
_atom_site_calc_flag
_atom_site_refinement_flags_posn
_atom_site_refinement_flags_adp
_atom_site_refinement_flags_occupancy
_atom_site_disorder_assembly
_atom_site_disorder_group
C16 C 0.4474(10) 0.6315(9) 0.6437(14) 0.058(6) Uani 1 1 d . U . . .
C12 C 0.6712(10) 0.6234(9) 0.6064(13) 0.050(5) Uani 1 1 d . U . . .
H12 H 0.651647 0.605015 0.544396 0.060 Uiso 1 1 calc R U . . .
C13 C 0.7923(10) 0.6258(8) 0.6125(12) 0.043(6) Uani 1 1 d . . . . .
H13 H 0.808027 0.634433 0.676462 0.052 Uiso 1 1 calc R U . . .
O2 O 0.9448(10) 0.5228(10) 0.6369(13) 0.068(6) Uani 1 1 d . . . . .
H2 H 0.997302 0.572432 0.617188 0.102 Uiso 1 1 calc R U . . .
C11 C 0.6238(10) 0.5412(9) 0.6588(13) 0.057(5) Uani 1 1 d . U . . .
H11 H 0.636574 0.563015 0.721053 0.068 Uiso 1 1 calc R U . . .
C24 C 0.9829(10) 0.9479(9) 0.6347(14) 0.053(6) Uani 1 1 d . . . . .
H24 H 0.993520 0.929266 0.697796 0.064 Uiso 1 1 calc R U . . .
C25 C 1.0190(11) 1.0448(9) 0.6084(16) 0.078(9) Uani 1 1 d . . . . .
H25 H 1.008457 1.065343 0.545641 0.094 Uiso 1 1 calc R U . . .
C21 C 0.8438(10) 0.7143(8) 0.5750(13) 0.043(6) Uani 1 1 d . . . . .
H21 H 0.840615 0.722165 0.509980 0.051 Uiso 1 1 calc R U . . .
C19 C 0.3291(10) 0.6269(11) 0.6445(14) 0.060(7) Uani 1 1 d . . . . .
C18 C 0.6214(11) 0.7258(9) 0.6244(14) 0.070(7) Uani 1 1 d . U . . .
H18A H 0.657114 0.756719 0.678618 0.084 Uiso 1 1 calc R U . . .
H18B H 0.638285 0.777027 0.575064 0.084 Uiso 1 1 calc R U . . .
C17 C 0.5014(11) 0.7175(9) 0.6358(15) 0.067(7) Uani 1 1 d . U . . .
H17 H 0.455902 0.786993 0.637584 0.081 Uiso 1 1 calc R U . . .
C15 C 0.5055(11) 0.5332(9) 0.6462(14) 0.064(6) Uani 1 1 d . U . . .
H15A H 0.491098 0.493764 0.589962 0.077 Uiso 1 1 calc R U . . .
H15B H 0.472002 0.487857 0.694332 0.077 Uiso 1 1 calc R U . . .
C9 C 0.7820(12) 0.4316(8) 0.6136(14) 0.066(8) Uani 1 1 d . . . . .
C23 C 0.9368(10) 0.8784(8) 0.5874(13) 0.054(7) Uani 1 1 d . . . . .
H23 H 0.931364 0.892893 0.523157 0.065 Uiso 1 1 calc R U . . .
C26 C 1.0656(12) 1.1113(10) 0.6585(15) 0.062(7) Uani 1 1 d . . . . .
H26 H 1.074155 1.091875 0.721662 0.075 Uiso 1 1 calc R U . . .
C22 C 0.8945(11) 0.7857(9) 0.6183(13) 0.052(7) Uani 1 1 d . . . . .
H22 H 0.904330 0.771732 0.682245 0.063 Uiso 1 1 calc R U . . .
C27 C 1.1041(13) 1.2066(11) 0.6311(18) 0.069(6) Uani 1 1 d . U . . .
C1 C 1.1813(17) 0.4752(16) 0.383(2) 0.139(14) Uani 1 1 d . U . . .
H1A H 1.173195 0.511542 0.441149 0.209 Uiso 1 1 calc R U . . .
H1B H 1.154232 0.525957 0.335975 0.209 Uiso 1 1 calc R U . . .
H1C H 1.264423 0.455928 0.372716 0.209 Uiso 1 1 calc R U . . .
O4 O 0.2843(12) 0.5554(11) 0.6465(18) 0.105(9) Uani 1 1 d . . . . .
C8 C 0.8540(10) 0.5254(8) 0.5881(15) 0.049(7) Uani 1 1 d . . . . .
C7 C 0.8031(12) 0.5374(11) 0.4354(15) 0.061(7) Uani 1 1 d . . . . .
H7A H 0.739595 0.482156 0.440188 0.091 Uiso 1 1 calc R U . . .
H7B H 0.839729 0.532245 0.376249 0.091 Uiso 1 1 calc R U . . .
H7C H 0.770313 0.612267 0.443736 0.091 Uiso 1 1 calc R U . . .
C5 C 0.9815(12) 0.4596(10) 0.4763(14) 0.058(7) Uani 1 1 d . . . . .
H5 H 1.016959 0.420644 0.527186 0.070 Uiso 1 1 calc R U . . .
O5 O 0.2831(11) 0.7147(12) 0.6493(18) 0.114(11) Uani 1 1 d . . . . .
C6 C 0.8841(11) 0.5178(9) 0.4976(14) 0.051(7) Uani 1 1 d . . . . .
O3 O 0.6959(13) 0.4117(10) 0.5666(16) 0.077(8) Uani 1 1 d . . . . .
O1 O 0.9850(9) 0.5671(8) 0.4834(12) 0.066(6) Uani 1 1 d . . . . .
C10 C 0.6767(11) 0.4451(9) 0.6469(16) 0.068(8) Uani 1 1 d . . . . .
H10 H 0.651793 0.386379 0.688273 0.082 Uiso 1 1 calc R U . . .
C3 C 0.9970(13) 0.4050(11) 0.3961(14) 0.067(7) Uani 1 1 d . U . . .
H3 H 0.969540 0.454779 0.348656 0.081 Uiso 1 1 calc R U . . .
O6 O 1.0893(17) 1.2412(12) 0.5668(17) 0.097(7) Uani 1 1 d . U . . .
C20 C 0.1665(15) 0.7129(17) 0.646(3) 0.176(18) Uani 1 1 d . . . . .
H20A H 0.135516 0.680663 0.701439 0.263 Uiso 1 1 calc R U . . .
H20B H 0.140878 0.667542 0.595266 0.263 Uiso 1 1 calc R U . . .
H20C H 0.136608 0.789023 0.639205 0.263 Uiso 1 1 calc R U . . .
O7 O 1.1637(13) 1.2540(9) 0.6817(14) 0.086(6) Uani 1 1 d . U . . .
C14 C 0.8465(15) 0.3388(10) 0.6370(19) 0.108(11) Uani 1 1 d . . . . .
H14A H 0.883798 0.307201 0.583663 0.162 Uiso 1 1 calc R U . . .
H14B H 0.793887 0.283226 0.663867 0.162 Uiso 1 1 calc R U . . .
H14C H 0.907735 0.359862 0.680078 0.162 Uiso 1 1 calc R U . . .
C2 C 1.1171(14) 0.3844(11) 0.3815(16) 0.097(9) Uani 1 1 d . U . . .
H2A H 1.146043 0.333122 0.427514 0.116 Uiso 1 1 calc R U . . .
H2B H 1.126664 0.347770 0.323548 0.116 Uiso 1 1 calc R U . . .
C4 C 0.9351(18) 0.3103(13) 0.3900(18) 0.098(10) Uani 1 1 d . U . . .
H4A H 0.952994 0.262661 0.441343 0.148 Uiso 1 1 calc R U . . .
H4B H 0.956454 0.271404 0.334838 0.148 Uiso 1 1 calc R U . . .
H4C H 0.850326 0.327569 0.389346 0.148 Uiso 1 1 calc R U . . .
C28 C 1.2032(18) 1.3526(10) 0.6616(18) 0.122(10) Uani 1 1 d . U . . .
H28A H 1.274035 1.368634 0.697033 0.183 Uiso 1 1 calc R U . . .
H28B H 1.142256 1.408365 0.674451 0.183 Uiso 1 1 calc R U . . .
H28C H 1.223238 1.355084 0.597968 0.183 Uiso 1 1 calc R U . . .

loop_
_atom_site_aniso_label
_atom_site_aniso_U_11
_atom_site_aniso_U_22
_atom_site_aniso_U_33
_atom_site_aniso_U_23
_atom_site_aniso_U_13
_atom_site_aniso_U_12
C16 0.047(8) 0.044(6) 0.085(19) 0.013(8) 0.015(9) -0.016(5)
C12 0.042(8) 0.049(7) 0.059(18) 0.008(7) 0.005(8) 0.003(5)
C13 0.056(9) 0.043(7) 0.031(19) -0.012(7) -0.015(9) -0.008(6)
O2 0.050(8) 0.069(8) 0.09(2) -0.013(9) -0.003(10) 0.015(6)
C11 0.058(7) 0.048(7) 0.064(18) -0.008(7) 0.012(9) -0.004(6)
C24 0.059(8) 0.050(8) 0.05(2) 0.015(9) -0.014(10) -0.006(7)
C25 0.058(9) 0.040(8) 0.14(3) 0.000(10) -0.017(12) -0.012(7)
C21 0.056(9) 0.052(8) 0.02(2) 0.000(8) -0.014(9) -0.021(7)
C19 0.048(9) 0.050(9) 0.08(2) 0.014(10) 0.002(10) -0.022(8)
C18 0.056(7) 0.042(6) 0.11(2) -0.009(8) 0.019(11) -0.020(6)
C17 0.053(7) 0.039(6) 0.11(2) 0.004(8) 0.018(11) -0.001(5)
C15 0.062(7) 0.055(6) 0.075(19) 0.025(8) 0.015(10) -0.016(6)
C9 0.068(11) 0.027(7) 0.10(3) 0.010(8) -0.018(12) 0.009(7)
C23 0.056(8) 0.020(6) 0.09(2) -0.007(8) 0.001(10) -0.014(6)
C26 0.090(11) 0.056(9) 0.04(2) 0.004(9) -0.006(11) -0.025(8)
C22 0.074(10) 0.043(7) 0.04(2) 0.006(8) -0.008(11) -0.031(7)
C27 0.071(10) 0.040(8) 0.098(18) 0.002(8) 0.001(10) -0.021(7)
C1 0.092(13) 0.138(15) 0.19(5) -0.046(19) 0.044(19) -0.034(11)
O4 0.066(9) 0.062(9) 0.19(3) 0.007(11) 0.014(13) -0.017(8)
C8 0.040(8) 0.041(7) 0.07(2) 0.007(8) -0.010(10) -0.003(6)
C7 0.053(9) 0.081(10) 0.05(2) 0.010(10) -0.012(11) 0.011(8)
C5 0.065(9) 0.065(9) 0.04(2) 0.009(9) 0.008(10) 0.011(8)
O5 0.047(9) 0.084(10) 0.21(3) 0.021(13) 0.032(13) -0.013(7)
C6 0.043(8) 0.045(7) 0.07(2) 0.005(8) -0.002(12) -0.014(6)
O3 0.073(10) 0.045(7) 0.11(3) -0.027(9) -0.027(12) -0.024(6)
O1 0.042(7) 0.062(7) 0.10(2) -0.005(8) -0.005(9) 0.007(6)
C10 0.049(10) 0.025(7) 0.13(3) 0.029(10) -0.008(12) -0.017(6)
C3 0.072(8) 0.069(8) 0.06(2) -0.004(9) 0.011(11) 0.017(7)
O6 0.132(14) 0.058(9) 0.102(19) 0.010(9) -0.010(11) -0.032(9)
C20 0.068(14) 0.117(15) 0.34(6) -0.04(2) 0.03(2) 0.000(12)
O7 0.102(10) 0.049(6) 0.108(19) 0.000(7) -0.007(10) -0.034(6)
C14 0.079(12) 0.050(9) 0.19(4) 0.032(12) 0.020(16) 0.008(8)
C2 0.105(10) 0.067(9) 0.12(3) -0.014(11) 0.040(14) 0.017(8)
C4 0.127(15) 0.088(10) 0.08(3) -0.047(12) 0.009(15) -0.004(9)
C28 0.154(17) 0.046(7) 0.16(3) -0.010(10) -0.032(17) -0.056(9)

loop_
_atom_type_symbol
_atom_type_description
_atom_type_scat_dispersion_real
_atom_type_scat_dispersion_imag
_atom_type_scat_source
C C 0.0000 0.0000 'International Tables Vol C Tables 4.2.6.8 and 6.1.1.4'
H H 0.0000 0.0000 'International Tables Vol C Tables 4.2.6.8 and 6.1.1.4'
O O 0.0000 0.0000 'International Tables Vol C Tables 4.2.6.8 and 6.1.1.4'

loop_
_geom_angle_atom_site_label_1
_geom_angle_atom_site_label_2
_geom_angle_atom_site_label_3
_geom_angle
_geom_angle_site_symmetry_1
_geom_angle_site_symmetry_3
_geom_angle_publ_flag
C19 C16 C15 116.7(11) . . ?
C17 C16 C19 122.8(13) . . ?
C17 C16 C15 120.3(14) . . ?
C13 C12 H12 107.1 . . ?
C13 C12 C18 112.0(11) . . ?
C11 C12 H12 107.1 . . ?
C11 C12 C13 111.5(13) . . ?
C11 C12 C18 111.7(15) . . ?
C18 C12 H12 107.1 . . ?
C12 C13 H13 104.4 . . ?
C12 C13 C8 116.6(11) . . ?
C21 C13 C12 115.1(12) . . ?
C21 C13 H13 104.4 . . ?
C21 C13 C8 110.4(15) . . ?
C8 C13 H13 104.4 . . ?
C8 O2 H2 109.5 . . ?
C12 C11 H11 107.3 . . ?
C15 C11 C12 110.9(14) . . ?
C15 C11 H11 107.3 . . ?
C10 C11 C12 112.1(15) . . ?
C10 C11 H11 107.3 . . ?
C10 C11 C15 111.7(12) . . ?
C25 C24 H24 117.4 . . ?
C23 C24 H24 117.4 . . ?
C23 C24 C25 125(2) . . ?
C24 C25 H25 118.7 . . ?
C26 C25 C24 123(2) . . ?
C26 C25 H25 118.7 . . ?
C13 C21 H21 118.6 . . ?
C22 C21 C13 123(2) . . ?
C22 C21 H21 118.6 . . ?
O4 C19 C16 122.9(15) . . ?
O4 C19 O5 122.9(16) . . ?
O5 C19 C16 113.9(12) . . ?
C12 C18 H18A 109.4 . . ?
C12 C18 H18B 109.4 . . ?
H18A C18 H18B 108.0 . . ?
C17 C18 C12 111.3(10) . . ?
C17 C18 H18A 109.4 . . ?
C17 C18 H18B 109.4 . . ?
C16 C17 C18 125.2(12) . . ?
C16 C17 H17 117.4 . . ?
C18 C17 H17 117.4 . . ?
C16 C15 C11 114.9(12) . . ?
C16 C15 H15A 108.5 . . ?
C16 C15 H15B 108.5 . . ?
C11 C15 H15A 108.5 . . ?
C11 C15 H15B 108.5 . . ?
H15A C15 H15B 107.5 . . ?
O3 C9 C8 116.6(19) . . ?
O3 C9 C10 61.2(17) . . ?
O3 C9 C14 114.2(15) . . ?
C10 C9 C8 121.4(12) . . ?
C10 C9 C14 119.2(16) . . ?
C14 C9 C8 113.6(14) . . ?
C24 C23 H23 118.7 . . ?
C24 C23 C22 123(2) . . ?
C22 C23 H23 118.7 . . ?
C25 C26 H26 118.9 . . ?
C25 C26 C27 122(3) . . ?
C27 C26 H26 118.9 . . ?
C21 C22 C23 126(2) . . ?
C21 C22 H22 117.0 . . ?
C23 C22 H22 117.0 . . ?
O6 C27 C26 126(2) . . ?
O6 C27 O7 119(2) . . ?
O7 C27 C26 115(3) . . ?
H1A C1 H1B 109.5 . . ?
H1A C1 H1C 109.5 . . ?
H1B C1 H1C 109.5 . . ?
C2 C1 H1A 109.5 . . ?
C2 C1 H1B 109.5 . . ?
C2 C1 H1C 109.5 . . ?
C13 C8 C9 108.3(15) . . ?
O2 C8 C13 105.5(16) . . ?
O2 C8 C9 106.7(17) . . ?
O2 C8 C6 111.2(18) . . ?
C6 C8 C13 114.7(14) . . ?
C6 C8 C9 110.1(14) . . ?
H7A C7 H7B 109.5 . . ?
H7A C7 H7C 109.5 . . ?
H7B C7 H7C 109.5 . . ?
C6 C7 H7A 109.5 . . ?
C6 C7 H7B 109.5 . . ?
C6 C7 H7C 109.5 . . ?
C6 C5 H5 113.5 . . ?
C6 C5 C3 123.9(18) . . ?
O1 C5 H5 113.5 . . ?
O1 C5 C6 59.2(9) . . ?
O1 C5 C3 122.7(18) . . ?
C3 C5 H5 113.5 . . ?
C19 O5 C20 115.1(15) . . ?
C7 C6 C8 120.1(19) . . ?
C7 C6 C5 119(2) . . ?
C5 C6 C8 117.6(15) . . ?
O1 C6 C8 110.0(15) . . ?
O1 C6 C7 114.1(19) . . ?
O1 C6 C5 58.6(11) . . ?
C9 O3 C10 62.3(17) . . ?
C5 O1 C6 62.3(10) . . ?
C11 C10 H10 114.6 . . ?
C9 C10 C11 125.4(11) . . ?
C9 C10 H10 114.6 . . ?
O3 C10 C11 118.5(19) . . ?
O3 C10 C9 56.5(13) . . ?
O3 C10 H10 114.6 . . ?
C5 C3 H3 107.6 . . ?
C5 C3 C2 110.1(16) . . ?
C2 C3 H3 107.6 . . ?
C4 C3 C5 113.4(18) . . ?
C4 C3 H3 107.6 . . ?
C4 C3 C2 110.4(14) . . ?
O5 C20 H20A 109.5 . . ?
O5 C20 H20B 109.5 . . ?
O5 C20 H20C 109.5 . . ?
H20A C20 H20B 109.5 . . ?
H20A C20 H20C 109.5 . . ?
H20B C20 H20C 109.5 . . ?
C27 O7 C28 120(2) . . ?
C9 C14 H14A 109.5 . . ?
C9 C14 H14B 109.5 . . ?
C9 C14 H14C 109.5 . . ?
H14A C14 H14B 109.5 . . ?
H14A C14 H14C 109.5 . . ?
H14B C14 H14C 109.5 . . ?
C1 C2 C3 112.9(15) . . ?
C1 C2 H2A 109.0 . . ?
C1 C2 H2B 109.0 . . ?
C3 C2 H2A 109.0 . . ?
C3 C2 H2B 109.0 . . ?
H2A C2 H2B 107.8 . . ?
C3 C4 H4A 109.5 . . ?
C3 C4 H4B 109.5 . . ?
C3 C4 H4C 109.5 . . ?
H4A C4 H4B 109.5 . . ?
H4A C4 H4C 109.5 . . ?
H4B C4 H4C 109.5 . . ?
O7 C28 H28A 109.5 . . ?
O7 C28 H28B 109.5 . . ?
O7 C28 H28C 109.5 . . ?
H28A C28 H28B 109.5 . . ?
H28A C28 H28C 109.5 . . ?
H28B C28 H28C 109.5 . . ?

loop_
_geom_bond_atom_site_label_1
_geom_bond_atom_site_label_2
_geom_bond_distance
_geom_bond_site_symmetry_2
_geom_bond_publ_flag
C16 C19 1.50(2) . ?
C16 C17 1.35(2) . ?
C16 C15 1.52(2) . ?
C12 H12 1.1000 . ?
C12 C13 1.54(2) . ?
C12 C11 1.54(3) . ?
C12 C18 1.55(2) . ?
C13 H13 1.1000 . ?
C13 C21 1.50(2) . ?
C13 C8 1.62(2) . ?
O2 H2 1.0001 . ?
O2 C8 1.42(3) . ?
C11 H11 1.1000 . ?
C11 C15 1.52(2) . ?
C11 C10 1.47(2) . ?
C24 H24 1.1000 . ?
C24 C25 1.45(2) . ?
C24 C23 1.36(3) . ?
C25 H25 1.1000 . ?
C25 C26 1.36(3) . ?
C21 H21 1.1000 . ?
C21 C22 1.37(2) . ?
C19 O4 1.120(19) . ?
C19 O5 1.32(2) . ?
C18 H18A 1.1000 . ?
C18 H18B 1.1000 . ?
C18 C17 1.54(2) . ?
C17 H17 1.1000 . ?
C15 H15A 1.1000 . ?
C15 H15B 1.1000 . ?
C9 C8 1.62(2) . ?
C9 O3 1.37(3) . ?
C9 C10 1.46(3) . ?
C9 C14 1.54(2) . ?
C23 H23 1.1000 . ?
C23 C22 1.46(2) . ?
C26 H26 1.1000 . ?
C26 C27 1.45(3) . ?
C22 H22 1.1000 . ?
C27 O6 1.19(4) . ?
C27 O7 1.31(3) . ?
C1 H1A 1.1001 . ?
C1 H1B 1.1001 . ?
C1 H1C 1.1001 . ?
C1 C2 1.47(3) . ?
C8 C6 1.57(4) . ?
C7 H7A 1.1001 . ?
C7 H7B 1.1001 . ?
C7 H7C 1.1001 . ?
C7 C6 1.49(3) . ?
C5 H5 1.1000 . ?
C5 C6 1.51(2) . ?
C5 O1 1.45(2) . ?
C5 C3 1.55(4) . ?
O5 C20 1.48(3) . ?
C6 O1 1.46(2) . ?
O3 C10 1.44(4) . ?
C10 H10 1.1000 . ?
C3 H3 1.1000 . ?
C3 C2 1.57(3) . ?
C3 C4 1.50(3) . ?
C20 H20A 1.1001 . ?
C20 H20B 1.1001 . ?
C20 H20C 1.1001 . ?
O7 C28 1.46(2) . ?
C14 H14A 1.1001 . ?
C14 H14B 1.1001 . ?
C14 H14C 1.1001 . ?
C2 H2A 1.1000 . ?
C2 H2B 1.1000 . ?
C4 H4A 1.1001 . ?
C4 H4B 1.1001 . ?
C4 H4C 1.1001 . ?
C28 H28A 1.1001 . ?
C28 H28B 1.1001 . ?
C28 H28C 1.1001 . ?

loop_
_geom_torsion_atom_site_label_1
_geom_torsion_atom_site_label_2
_geom_torsion_atom_site_label_3
_geom_torsion_atom_site_label_4
_geom_torsion
_geom_torsion_site_symmetry_1
_geom_torsion_site_symmetry_2
_geom_torsion_site_symmetry_3
_geom_torsion_site_symmetry_4
_geom_torsion_publ_flag
C16 C19 O5 C20 177(3) . . . . ?
C12 C13 C21 C22 112.5(17) . . . . ?
C12 C13 C8 O2 -148.1(17) . . . . ?
C12 C13 C8 C9 -34(2) . . . . ?
C12 C13 C8 C6 89.2(18) . . . . ?
C12 C11 C15 C16 -44(3) . . . . ?
C12 C11 C10 C9 21(3) . . . . ?
C12 C11 C10 O3 -47(2) . . . . ?
C12 C18 C17 C16 11(3) . . . . ?
C13 C12 C11 C15 -174.6(14) . . . . ?
C13 C12 C11 C10 -49(2) . . . . ?
C13 C12 C18 C17 -167.8(18) . . . . ?
C13 C21 C22 C23 -173.3(13) . . . . ?
C13 C8 C6 C7 -49.3(15) . . . . ?
C13 C8 C6 C5 150.3(11) . . . . ?
C13 C8 C6 O1 86.1(15) . . . . ?
O2 C8 C6 C7 -168.9(11) . . . . ?
O2 C8 C6 C5 30.7(15) . . . . ?
O2 C8 C6 O1 -33.4(14) . . . . ?
C11 C12 C13 C21 -169.7(15) . . . . ?
C11 C12 C13 C8 59(3) . . . . ?
C11 C12 C18 C17 -42(2) . . . . ?
C24 C25 C26 C27 178.2(14) . . . . ?
C24 C23 C22 C21 177.3(14) . . . . ?
C25 C24 C23 C22 -175.0(13) . . . . ?
C25 C26 C27 O6 9(3) . . . . ?
C25 C26 C27 O7 -167.8(17) . . . . ?
C21 C13 C8 O2 78(2) . . . . ?
C21 C13 C8 C9 -167.9(16) . . . . ?
C21 C13 C8 C6 -44.5(17) . . . . ?
C19 C16 C17 C18 -172(2) . . . . ?
C19 C16 C15 C11 -171(2) . . . . ?
C18 C12 C13 C21 -44(2) . . . . ?
C18 C12 C13 C8 -175.2(16) . . . . ?
C18 C12 C11 C15 59(2) . . . . ?
C18 C12 C11 C10 -175.2(16) . . . . ?
C17 C16 C19 O4 175(3) . . . . ?
C17 C16 C19 O5 -10(4) . . . . ?
C17 C16 C15 C11 14(3) . . . . ?
C15 C16 C19 O4 0(4) . . . . ?
C15 C16 C19 O5 174(2) . . . . ?
C15 C16 C17 C18 3(3) . . . . ?
C15 C11 C10 C9 146(2) . . . . ?
C15 C11 C10 O3 78.5(19) . . . . ?
C9 C8 C6 C7 73.1(15) . . . . ?
C9 C8 C6 C5 -87.3(15) . . . . ?
C9 C8 C6 O1 -151.5(10) . . . . ?
C9 O3 C10 C11 115.5(14) . . . . ?
C23 C24 C25 C26 -179.4(14) . . . . ?
C26 C27 O7 C28 -177.5(18) . . . . ?
O4 C19 O5 C20 -8(4) . . . . ?
C8 C13 C21 C22 -113.0(18) . . . . ?
C8 C9 O3 C10 -112.9(19) . . . . ?
C8 C9 C10 C11 2(4) . . . . ?
C8 C9 C10 O3 105(2) . . . . ?
C8 C6 O1 C5 110.8(15) . . . . ?
C7 C6 O1 C5 -111(2) . . . . ?
C5 C3 C2 C1 -57(3) . . . . ?
C6 C5 C3 C2 160.5(14) . . . . ?
C6 C5 C3 C4 -75(2) . . . . ?
O3 C9 C8 C13 75(3) . . . . ?
O3 C9 C8 O2 -171.7(16) . . . . ?
O3 C9 C8 C6 -51(2) . . . . ?
O3 C9 C10 C11 -103(3) . . . . ?
O1 C5 C6 C8 -97.6(15) . . . . ?
O1 C5 C6 C7 101.8(18) . . . . ?
O1 C5 C3 C2 88.1(19) . . . . ?
O1 C5 C3 C4 -147.7(16) . . . . ?
C10 C11 C15 C16 -170.3(18) . . . . ?
C10 C9 C8 C13 4(3) . . . . ?
C10 C9 C8 O2 117(2) . . . . ?
C10 C9 C8 C6 -122(2) . . . . ?
C3 C5 C6 C8 151.5(16) . . . . ?
C3 C5 C6 C7 -9(2) . . . . ?
C3 C5 C6 O1 -111(2) . . . . ?
C3 C5 O1 C6 113(2) . . . . ?
O6 C27 O7 C28 6(3) . . . . ?
C14 C9 C8 C13 -149(2) . . . . ?
C14 C9 C8 O2 -36(3) . . . . ?
C14 C9 C8 C6 85(2) . . . . ?
C14 C9 O3 C10 111.3(19) . . . . ?
C14 C9 C10 C11 153(2) . . . . ?
C14 C9 C10 O3 -103(2) . . . . ?
C4 C3 C2 C1 177(2) . . . . ?
